data_7205825
loop_
_publ_author_name
'Tang, Xiao-Liang'
'Dou, Wei'
'Zhou, Ji-an'
'Zhang, Guo-Lin'
'Liu, Wei-Sheng'
'Yang, Li-Zi'
'Shao, Yong-Liang'

_publ_section_title
;
 Metallomacrocycle or coordination polymer: Spacer-directed
 self-assembly of transition-metal complexes based on flexible
 bis(benzotriazole) ligands
;
_journal_issue 8
_journal_name_full CrystEngComm
_journal_page_first 2890
_journal_paper_doi 10.1039/c0ce00847h
_journal_volume 13
_journal_year 2011
_chemical_formula_sum 'C32 H32 Cl4 Cu2 N12 O2'
_chemical_formula_weight 885.58
_chemical_name_systematic
;
?
;
_space_group_IT_number 2
_symmetry_cell_setting triclinic
_symmetry_space_group_name_Hall '-P 1'
_symmetry_space_group_name_H-M 'P -1'
_atom_sites_solution_hydrogens geom
_atom_sites_solution_primary direct
_atom_sites_solution_secondary difmap
_audit_creation_method SHELXL-97
_cell_angle_alpha 88.4220(10)
_cell_angle_beta 73.7320(10)
_cell_angle_gamma 72.3070(10)
_cell_formula_units_Z 1
_cell_length_a 8.7198(7)
_cell_length_b 10.1265(9)
_cell_length_c 10.9772(9)
_cell_measurement_reflns_used 2188
_cell_measurement_temperature 294(2)
_cell_measurement_theta_max 27.25
_cell_measurement_theta_min 2.73
_cell_volume 884.72(13)
_computing_cell_refinement 'Bruker SMART'
_computing_data_collection 'Bruker SMART'
_computing_data_reduction 'Bruker SAINT'
_computing_molecular_graphics 'Bruker SHELXTL'
_computing_publication_material 'Bruker SHELXTL'
_computing_structure_refinement 'SHELXL-97 (Sheldrick, 1997)'
_computing_structure_solution 'SHELXS-97 (Sheldrick, 1990)'
_diffrn_ambient_temperature 294(2)
_diffrn_measured_fraction_theta_full 0.993
_diffrn_measured_fraction_theta_max 0.993
_diffrn_measurement_device_type 'CCD area detector'
_diffrn_measurement_method 'phi and omega scans'
_diffrn_radiation_monochromator graphite
_diffrn_radiation_source 'fine-focus sealed tube'
_diffrn_radiation_type MoK\a
_diffrn_radiation_wavelength 0.71073
_diffrn_reflns_av_R_equivalents 0.0140
_diffrn_reflns_av_sigmaI/netI 0.0311
_diffrn_reflns_limit_h_max 10
_diffrn_reflns_limit_h_min -7
_diffrn_reflns_limit_k_max 12
_diffrn_reflns_limit_k_min -11
_diffrn_reflns_limit_l_max 13
_diffrn_reflns_limit_l_min -12
_diffrn_reflns_number 4525
_diffrn_reflns_theta_full 25.15
_diffrn_reflns_theta_max 25.15
_diffrn_reflns_theta_min 1.94
_exptl_absorpt_coefficient_mu 1.555
_exptl_absorpt_correction_type none
_exptl_crystal_colour green
_exptl_crystal_density_diffrn 1.662
_exptl_crystal_density_meas ?
_exptl_crystal_density_method 'not measured'
_exptl_crystal_description block
_exptl_crystal_F_000 450
_exptl_crystal_size_max 0.28
_exptl_crystal_size_mid 0.28
_exptl_crystal_size_min 0.25
_refine_diff_density_max 0.419
_refine_diff_density_min -0.377
_refine_diff_density_rms 0.058
_refine_ls_extinction_method none
_refine_ls_goodness_of_fit_ref 1.016
_refine_ls_hydrogen_treatment noref
_refine_ls_matrix_type full
_refine_ls_number_parameters 235
_refine_ls_number_reflns 3149
_refine_ls_number_restraints 0
_refine_ls_restrained_S_all 1.016
_refine_ls_R_factor_all 0.0404
_refine_ls_R_factor_gt 0.0310
_refine_ls_shift/su_max 0.001
_refine_ls_shift/su_mean 0.000
_refine_ls_structure_factor_coef Fsqd
_refine_ls_weighting_details 'calc w=1/[\s^2^(Fo^2^)+(0.0324P)^2^+0.6000P] where P=(Fo^2^+2Fc^2^)/3'
_refine_ls_weighting_scheme calc
_refine_ls_wR_factor_gt 0.0703
_refine_ls_wR_factor_ref 0.0748
_reflns_number_gt 2646
_reflns_number_total 3149
_reflns_threshold_expression >2sigma(I)
_cod_data_source_file c0ce00847h.txt
_cod_data_source_block t
_cod_depositor_comments
;
The following automatic conversions were performed:
'_symmetry_cell_setting' value 'Triclinic' changed to 'triclinic'
according to '/home/saulius/struct/CIF-dictionaries/cif_core.dic'
dictionary named 'cif_core.dic' version 2.4.1 from 2010-06-29.

Automatic conversion script
Id: cif_fix_enum 1555 2011-01-17 13:19:09Z saulius 

The following automatic conversions were performed:

'_exptl_crystal_density_meas' value 'none' was changed to '?' - the
value is perceived as not measured.

Automatic conversion script
Id: cif_fix_values 3008 2015-01-20 13:52:24Z robertas 
;
_cod_original_sg_symbol_H-M P-1
_cod_database_code 7205825

loop_
_symmetry_equiv_pos_as_xyz
'x, y, z'
'-x, -y, -z'

loop_
_atom_site_label
_atom_site_type_symbol
_atom_site_fract_x
_atom_site_fract_y
_atom_site_fract_z
_atom_site_U_iso_or_equiv
_atom_site_adp_type
_atom_site_occupancy
_atom_site_symmetry_multiplicity
_atom_site_calc_flag
_atom_site_refinement_flags
_atom_site_disorder_assembly
_atom_site_disorder_group
Cu1 Cu 0.99768(4) -0.10849(3) 0.12511(3) 0.02894(11) Uani 1 1 d . . .
C1 C 0.6334(3) 0.0382(3) 0.2816(2) 0.0307(6) Uani 1 1 d . . .
C2 C 0.5435(4) -0.0341(3) 0.2392(3) 0.0406(7) Uani 1 1 d . . .
H2 H 0.5953 -0.1015 0.1722 0.049 Uiso 1 1 calc R . .
C3 C 0.3748(4) -0.0015(4) 0.3006(3) 0.0499(8) Uani 1 1 d . . .
H3 H 0.3111 -0.0475 0.2742 0.060 Uiso 1 1 calc R . .
C4 C 0.2964(4) 0.0997(4) 0.4025(3) 0.0571(10) Uani 1 1 d . . .
H4 H 0.1823 0.1178 0.4425 0.069 Uiso 1 1 calc R . .
C5 C 0.3819(4) 0.1717(4) 0.4444(3) 0.0504(9) Uani 1 1 d . . .
H5 H 0.3292 0.2390 0.5114 0.060 Uiso 1 1 calc R . .
C6 C 0.5535(4) 0.1397(3) 0.3815(3) 0.0355(7) Uani 1 1 d . . .
C7 C 0.6687(4) 0.2874(3) 0.4948(3) 0.0484(8) Uani 1 1 d . . .
H7A H 0.7001 0.2370 0.5650 0.058 Uiso 1 1 calc R . .
H7B H 0.5540 0.3477 0.5270 0.058 Uiso 1 1 calc R . .
C8 C 0.7812(4) 0.3742(3) 0.4463(3) 0.0500(9) Uani 1 1 d . . .
H8A H 0.7842 0.4290 0.5162 0.060 Uiso 1 1 calc R . .
H8B H 0.8945 0.3150 0.4059 0.060 Uiso 1 1 calc R . .
C9 C 0.8406(4) 0.5119(3) 0.2708(3) 0.0469(8) Uani 1 1 d . . .
H9A H 0.9445 0.4365 0.2396 0.056 Uiso 1 1 calc R . .
H9B H 0.8634 0.5840 0.3126 0.056 Uiso 1 1 calc R . .
C10 C 0.7719(4) 0.5687(3) 0.1626(3) 0.0382(7) Uani 1 1 d . . .
H10A H 0.6668 0.6427 0.1947 0.046 Uiso 1 1 calc R . .
H10B H 0.8505 0.6070 0.1034 0.046 Uiso 1 1 calc R . .
C11 C 0.6015(3) 0.4222(3) 0.1154(2) 0.0273(6) Uani 1 1 d . . .
C12 C 0.4352(3) 0.4869(3) 0.1857(3) 0.0361(7) Uani 1 1 d . . .
H12 H 0.4029 0.5702 0.2336 0.043 Uiso 1 1 calc R . .
C13 C 0.3240(4) 0.4201(3) 0.1794(3) 0.0416(7) Uani 1 1 d . . .
H13 H 0.2118 0.4588 0.2250 0.050 Uiso 1 1 calc R . .
C14 C 0.3721(4) 0.2949(3) 0.1066(3) 0.0408(7) Uani 1 1 d . . .
H14 H 0.2911 0.2533 0.1053 0.049 Uiso 1 1 calc R . .
C15 C 0.5364(4) 0.2318(3) 0.0370(3) 0.0350(7) Uani 1 1 d . . .
H15 H 0.5678 0.1491 -0.0117 0.042 Uiso 1 1 calc R . .
C16 C 0.6527(3) 0.2977(3) 0.0430(2) 0.0279(6) Uani 1 1 d . . .
Cl1 Cl 1.14082(8) 0.07133(7) 0.03696(6) 0.03181(17) Uani 1 1 d . . .
Cl2 Cl 1.06052(10) -0.21763(8) 0.29693(7) 0.0495(2) Uani 1 1 d . . .
N1 N 0.7999(3) 0.0307(2) 0.2440(2) 0.0315(5) Uani 1 1 d . . .
N2 N 0.8247(3) 0.1207(2) 0.3140(2) 0.0378(6) Uani 1 1 d . . .
N3 N 0.6768(3) 0.1877(2) 0.3962(2) 0.0393(6) Uani 1 1 d . . .
N4 N 0.8229(3) 0.2653(2) -0.0119(2) 0.0299(5) Uani 1 1 d . . .
N5 N 0.8756(3) 0.3637(2) 0.0213(2) 0.0329(5) Uani 1 1 d . . .
N6 N 0.7441(3) 0.4584(2) 0.0974(2) 0.0305(5) Uani 1 1 d . . .
O1 O 0.7192(2) 0.4632(2) 0.35699(19) 0.0417(5) Uani 1 1 d . . .

loop_
_atom_site_aniso_label
_atom_site_aniso_U_11
_atom_site_aniso_U_22
_atom_site_aniso_U_33
_atom_site_aniso_U_23
_atom_site_aniso_U_13
_atom_site_aniso_U_12
Cu1 0.02405(18) 0.02575(19) 0.02888(19) -0.00537(13) -0.00155(13) -0.00093(13)
C1 0.0281(14) 0.0320(15) 0.0249(14) 0.0038(11) -0.0039(11) -0.0027(12)
C2 0.0415(18) 0.0409(17) 0.0360(17) 0.0074(13) -0.0070(14) -0.0121(14)
C3 0.0402(18) 0.062(2) 0.051(2) 0.0191(17) -0.0111(16) -0.0235(17)
C4 0.0308(18) 0.078(3) 0.047(2) 0.0156(19) 0.0015(15) -0.0078(18)
C5 0.0343(18) 0.059(2) 0.0359(18) 0.0015(15) 0.0032(14) 0.0044(16)
C6 0.0326(16) 0.0368(16) 0.0283(15) 0.0049(12) -0.0049(12) -0.0016(13)
C7 0.067(2) 0.0362(17) 0.0318(17) -0.0089(13) -0.0124(16) -0.0013(16)
C8 0.059(2) 0.0432(18) 0.047(2) -0.0130(15) -0.0274(17) -0.0024(16)
C9 0.0374(17) 0.0489(19) 0.054(2) -0.0159(16) -0.0048(15) -0.0190(15)
C10 0.0353(16) 0.0301(15) 0.0444(18) -0.0089(13) 0.0063(13) -0.0180(13)
C11 0.0249(14) 0.0261(14) 0.0277(14) 0.0015(11) -0.0050(11) -0.0055(11)
C12 0.0273(15) 0.0326(15) 0.0386(16) -0.0073(13) -0.0012(12) -0.0021(12)
C13 0.0216(15) 0.0460(18) 0.0490(19) -0.0007(15) -0.0024(13) -0.0054(13)
C14 0.0305(16) 0.0423(18) 0.0545(19) 0.0033(15) -0.0157(14) -0.0151(14)
C15 0.0372(16) 0.0282(15) 0.0415(17) 0.0023(12) -0.0166(13) -0.0080(13)
C16 0.0232(13) 0.0280(14) 0.0277(14) -0.0010(11) -0.0050(11) -0.0028(11)
Cl1 0.0282(4) 0.0311(4) 0.0365(4) -0.0038(3) -0.0093(3) -0.0091(3)
Cl2 0.0513(5) 0.0457(5) 0.0351(4) 0.0009(3) -0.0093(3) 0.0057(4)
N1 0.0275(12) 0.0286(12) 0.0311(12) -0.0067(10) -0.0041(10) -0.0013(10)
N2 0.0331(13) 0.0362(14) 0.0348(14) -0.0097(11) -0.0039(11) -0.0015(11)
N3 0.0413(15) 0.0327(13) 0.0294(13) -0.0081(10) -0.0022(11) 0.0027(11)
N4 0.0244(12) 0.0272(12) 0.0301(12) -0.0033(10) -0.0001(10) -0.0032(10)
N5 0.0259(12) 0.0281(12) 0.0373(13) -0.0036(10) 0.0021(10) -0.0074(10)
N6 0.0268(12) 0.0249(12) 0.0324(13) -0.0050(9) 0.0021(10) -0.0065(10)
O1 0.0326(11) 0.0469(12) 0.0392(12) -0.0001(10) -0.0069(9) -0.0062(10)

loop_
_atom_type_symbol
_atom_type_description
_atom_type_scat_dispersion_real
_atom_type_scat_dispersion_imag
_atom_type_scat_source
C C 0.0033 0.0016 'International Tables Vol C Tables 4.2.6.8 and 6.1.1.4'
H H 0.0000 0.0000 'International Tables Vol C Tables 4.2.6.8 and 6.1.1.4'
N N 0.0061 0.0033 'International Tables Vol C Tables 4.2.6.8 and 6.1.1.4'
O O 0.0106 0.0060 'International Tables Vol C Tables 4.2.6.8 and 6.1.1.4'
Cu Cu 0.3201 1.2651 'International Tables Vol C Tables 4.2.6.8 and 6.1.1.4'
Cl Cl 0.1484 0.1585 'International Tables Vol C Tables 4.2.6.8 and 6.1.1.4'

loop_
_geom_angle_atom_site_label_1
_geom_angle_atom_site_label_2
_geom_angle_atom_site_label_3
_geom_angle
_geom_angle_site_symmetry_1
_geom_angle_site_symmetry_3
_geom_angle_publ_flag
N4 Cu1 N1 172.28(9) 2_755 . ?
N4 Cu1 Cl2 89.12(7) 2_755 . ?
N1 Cu1 Cl2 88.80(7) . . ?
N4 Cu1 Cl1 87.70(7) 2_755 2_755 ?
N1 Cu1 Cl1 90.73(7) . 2_755 ?
Cl2 Cu1 Cl1 152.58(3) . 2_755 ?
N4 Cu1 Cl1 93.98(7) 2_755 . ?
N1 Cu1 Cl1 93.58(7) . . ?
Cl2 Cu1 Cl1 117.21(3) . . ?
Cl1 Cu1 Cl1 90.19(2) 2_755 . ?
N1 C1 C2 132.2(3) . . ?
N1 C1 C6 107.0(2) . . ?
C2 C1 C6 120.7(3) . . ?
C3 C2 C1 117.1(3) . . ?
C3 C2 H2 121.4 . . ?
C1 C2 H2 121.4 . . ?
C2 C3 C4 121.6(3) . . ?
C2 C3 H3 119.2 . . ?
C4 C3 H3 119.2 . . ?
C5 C4 C3 122.1(3) . . ?
C5 C4 H4 119.0 . . ?
C3 C4 H4 119.0 . . ?
C4 C5 C6 116.6(3) . . ?
C4 C5 H5 121.7 . . ?
C6 C5 H5 121.7 . . ?
N3 C6 C1 104.7(2) . . ?
N3 C6 C5 133.4(3) . . ?
C1 C6 C5 121.9(3) . . ?
N3 C7 C8 112.5(3) . . ?
N3 C7 H7A 109.1 . . ?
C8 C7 H7A 109.1 . . ?
N3 C7 H7B 109.1 . . ?
C8 C7 H7B 109.1 . . ?
H7A C7 H7B 107.8 . . ?
O1 C8 C7 108.8(3) . . ?
O1 C8 H8A 109.9 . . ?
C7 C8 H8A 109.9 . . ?
O1 C8 H8B 109.9 . . ?
C7 C8 H8B 109.9 . . ?
H8A C8 H8B 108.3 . . ?
O1 C9 C10 107.7(2) . . ?
O1 C9 H9A 110.2 . . ?
C10 C9 H9A 110.2 . . ?
O1 C9 H9B 110.2 . . ?
C10 C9 H9B 110.2 . . ?
H9A C9 H9B 108.5 . . ?
N6 C10 C9 109.7(2) . . ?
N6 C10 H10A 109.7 . . ?
C9 C10 H10A 109.7 . . ?
N6 C10 H10B 109.7 . . ?
C9 C10 H10B 109.7 . . ?
H10A C10 H10B 108.2 . . ?
N6 C11 C16 104.7(2) . . ?
N6 C11 C12 132.1(2) . . ?
C16 C11 C12 123.2(3) . . ?
C13 C12 C11 115.6(3) . . ?
C13 C12 H12 122.2 . . ?
C11 C12 H12 122.2 . . ?
C12 C13 C14 122.4(3) . . ?
C12 C13 H13 118.8 . . ?
C14 C13 H13 118.8 . . ?
C15 C14 C13 121.8(3) . . ?
C15 C14 H14 119.1 . . ?
C13 C14 H14 119.1 . . ?
C14 C15 C16 116.8(3) . . ?
C14 C15 H15 121.6 . . ?
C16 C15 H15 121.6 . . ?
N4 C16 C15 132.6(2) . . ?
N4 C16 C11 107.1(2) . . ?
C15 C16 C11 120.3(2) . . ?
Cu1 Cl1 Cu1 89.81(2) 2_755 . ?
N2 N1 C1 109.5(2) . . ?
N2 N1 Cu1 119.59(17) . . ?
C1 N1 Cu1 130.18(18) . . ?
N1 N2 N3 107.8(2) . . ?
N2 N3 C6 111.0(2) . . ?
N2 N3 C7 119.8(3) . . ?
C6 N3 C7 128.8(2) . . ?
N5 N4 C16 109.2(2) . . ?
N5 N4 Cu1 115.03(16) . 2_755 ?
C16 N4 Cu1 135.80(19) . 2_755 ?
N4 N5 N6 108.1(2) . . ?
N5 N6 C11 110.9(2) . . ?
N5 N6 C10 119.1(2) . . ?
C11 N6 C10 129.3(2) . . ?
C9 O1 C8 114.3(2) . . ?

loop_
_geom_bond_atom_site_label_1
_geom_bond_atom_site_label_2
_geom_bond_distance
_geom_bond_site_symmetry_2
_geom_bond_publ_flag
Cu1 N4 2.006(2) 2_755 ?
Cu1 N1 2.007(2) . ?
Cu1 Cl2 2.2749(8) . ?
Cu1 Cl1 2.3783(7) 2_755 ?
Cu1 Cl1 2.5333(8) . ?
C1 N1 1.372(3) . ?
C1 C2 1.393(4) . ?
C1 C6 1.393(4) . ?
C2 C3 1.374(4) . ?
C2 H2 0.9300 . ?
C3 C4 1.406(5) . ?
C3 H3 0.9300 . ?
C4 C5 1.357(5) . ?
C4 H4 0.9300 . ?
C5 C6 1.400(4) . ?
C5 H5 0.9300 . ?
C6 N3 1.356(4) . ?
C7 N3 1.473(4) . ?
C7 C8 1.491(5) . ?
C7 H7A 0.9700 . ?
C7 H7B 0.9700 . ?
C8 O1 1.421(4) . ?
C8 H8A 0.9700 . ?
C8 H8B 0.9700 . ?
C9 O1 1.410(4) . ?
C9 C10 1.502(4) . ?
C9 H9A 0.9700 . ?
C9 H9B 0.9700 . ?
C10 N6 1.457(3) . ?
C10 H10A 0.9700 . ?
C10 H10B 0.9700 . ?
C11 N6 1.362(3) . ?
C11 C16 1.391(4) . ?
C11 C12 1.397(4) . ?
C12 C13 1.357(4) . ?
C12 H12 0.9300 . ?
C13 C14 1.402(4) . ?
C13 H13 0.9300 . ?
C14 C15 1.379(4) . ?
C14 H14 0.9300 . ?
C15 C16 1.389(4) . ?
C15 H15 0.9300 . ?
C16 N4 1.374(3) . ?
Cl1 Cu1 2.3783(7) 2_755 ?
N1 N2 1.311(3) . ?
N2 N3 1.337(3) . ?
N4 N5 1.315(3) . ?
N4 Cu1 2.006(2) 2_755 ?
N5 N6 1.331(3) . ?
